data_7230754
loop_
_publ_author_name
'Wang, Jun-Jie'
'Zhang, You-Juan'
'Chen, Yan'
'Si, Pan-Pan'
'Pan, Ya-Ya'
'Yang, Jie'
'Fan, Rui-Yang'
'Li, Zhao-Yang'

_publ_section_title
;
 Three new Zn-based metal--organic frameworks exhibiting selective
 fluorescence sensing and photocatalytic activity
;
_journal_issue 27
_journal_name_full CrystEngComm
_journal_page_first 3877
_journal_paper_doi 10.1039/C8CE00598B
_journal_volume 20
_journal_year 2018
_chemical_formula_sum 'C72 H48 N14 O34 Zn5'
_chemical_formula_weight 1980.09
_space_group_IT_number 4
_space_group_name_Hall 'P 2yb'
_space_group_name_H-M_alt 'P 1 21 1'
_symmetry_cell_setting monoclinic
_symmetry_space_group_name_Hall 'P 2yb'
_symmetry_space_group_name_H-M 'P 1 21 1'
_atom_sites_solution_hydrogens geom
_atom_sites_solution_primary direct
_atom_sites_solution_secondary difmap
_audit_creation_method SHELXL-97
_audit_update_record
;
2018-05-22 deposited with the CCDC.
2018-05-29 downloaded from the CCDC.
;
_cell_angle_alpha 90.00
_cell_angle_beta 118.15(3)
_cell_angle_gamma 90.00
_cell_formula_units_Z 2
_cell_length_a 12.931(3)
_cell_length_b 27.071(5)
_cell_length_c 13.699(3)
_cell_measurement_reflns_used 3353
_cell_measurement_temperature 293(2)
_cell_measurement_theta_max 19.19
_cell_measurement_theta_min 2.26
_cell_volume 4228(2)
_computing_cell_refinement 'Bruker SAINT'
_computing_data_collection 'Bruker APEX2'
_computing_data_reduction 'Bruker SAINT'
_computing_molecular_graphics 'Bruker SHELXTL'
_computing_publication_material 'Bruker SHELXTL'
_computing_structure_refinement 'SHELXL-97 (Sheldrick, 2008)'
_computing_structure_solution 'SHELXS-97 (Sheldrick, 2008)'
_diffrn_ambient_temperature 293(2)
_diffrn_measured_fraction_theta_full 0.989
_diffrn_measured_fraction_theta_max 0.989
_diffrn_measurement_device_type 'Bruker APEX-II CCD'
_diffrn_measurement_method '\f and \w scans'
_diffrn_radiation_monochromator graphite
_diffrn_radiation_source 'fine-focus sealed tube'
_diffrn_radiation_type MoK\a
_diffrn_radiation_wavelength 0.71073
_diffrn_reflns_av_R_equivalents 0.0774
_diffrn_reflns_av_sigmaI/netI 0.1528
_diffrn_reflns_limit_h_max 17
_diffrn_reflns_limit_h_min -16
_diffrn_reflns_limit_k_max 35
_diffrn_reflns_limit_k_min -35
_diffrn_reflns_limit_l_max 13
_diffrn_reflns_limit_l_min -18
_diffrn_reflns_number 42212
_diffrn_reflns_theta_full 28.34
_diffrn_reflns_theta_max 28.34
_diffrn_reflns_theta_min 1.79
_diffrn_standards_decay_% 0
_diffrn_standards_interval_count 0
_diffrn_standards_interval_time 0
_diffrn_standards_number 0
_exptl_absorpt_coefficient_mu 1.492
_exptl_absorpt_correction_type none
_exptl_crystal_colour yellow
_exptl_crystal_density_diffrn 1.555
_exptl_crystal_density_method 'not measured'
_exptl_crystal_description block
_exptl_crystal_F_000 2000
_exptl_crystal_size_max 0.20
_exptl_crystal_size_mid 0.20
_exptl_crystal_size_min 0.20
_platon_squeeze_details ' ?'
_refine_diff_density_max 0.440
_refine_diff_density_min -0.668
_refine_diff_density_rms 0.084
_refine_ls_abs_structure_details 'Flack H D (1983), Acta Cryst. A39, 876-881'
_refine_ls_abs_structure_Flack 0.00
_refine_ls_extinction_method none
_refine_ls_goodness_of_fit_ref 0.872
_refine_ls_hydrogen_treatment constr
_refine_ls_matrix_type full
_refine_ls_number_parameters 1126
_refine_ls_number_reflns 20437
_refine_ls_number_restraints 1
_refine_ls_restrained_S_all 0.872
_refine_ls_R_factor_all 0.1529
_refine_ls_R_factor_gt 0.0661
_refine_ls_shift/su_max 0.001
_refine_ls_shift/su_mean 0.000
_refine_ls_structure_factor_coef Fsqd
_refine_ls_weighting_details 'calc w=1/[\s^2^(Fo^2^)+(0.0701P)^2^+0.0000P] where P=(Fo^2^+2Fc^2^)/3'
_refine_ls_weighting_scheme calc
_refine_ls_wR_factor_gt 0.1346
_refine_ls_wR_factor_ref 0.1619
_reflns_number_gt 9644
_reflns_number_total 20437
_reflns_threshold_expression I>2sigma(I)
_cod_data_source_file c8ce00598b2.cif
_cod_data_source_block 1
_cod_depositor_comments
;
The following automatic conversions were performed:

'_symmetry_cell_setting' value 'Monoclinic' changed to 'monoclinic'
according to
/home/data/users/saulius/crontab/automatic-downloads/rss-feeds/RSC/lib/dictionaries/cif_core.dic
dictionary named 'cif_core.dic' version 2.4.2 from 2011-04-26.

Automatic conversion script
Id: cif_fix_values 4973 2017-02-22 13:04:09Z antanas 

 Adding full bibliography for 7230754--7230756.cif.
;
_cod_original_cell_volume 4228.1(15)
_cod_original_sg_symbol_H-M 'P2(1)   '
_cod_database_code 7230754

loop_
_symmetry_equiv_pos_as_xyz
'x, y, z'
'-x, y+1/2, -z'

loop_
_atom_site_label
_atom_site_type_symbol
_atom_site_fract_x
_atom_site_fract_y
_atom_site_fract_z
_atom_site_U_iso_or_equiv
_atom_site_adp_type
_atom_site_occupancy
_atom_site_symmetry_multiplicity
_atom_site_calc_flag
_atom_site_refinement_flags
Zn1 Zn -0.17852(7) 0.26978(3) -0.23797(7) 0.0426(2) Uani 1 1 d .
Zn2 Zn -0.11760(7) -0.04020(3) -0.20418(8) 0.0430(2) Uani 1 1 d .
Zn3 Zn 1.06381(8) -0.05478(3) 0.39739(8) 0.0460(3) Uani 1 1 d .
Zn4 Zn -0.99033(7) 0.27281(3) -0.63337(8) 0.0482(2) Uani 1 1 d .
Zn5 Zn 0.77938(10) 0.60241(3) 0.26740(9) 0.0577(3) Uani 1 1 d .
O1 O -0.2846(5) 0.3261(2) -0.2769(5) 0.0546(16) Uani 1 1 d .
O1W O -0.1482(5) 0.2597(2) -0.3643(5) 0.0646(17) Uani 1 1 d .
H1WA H -0.1752 0.2867 -0.3987 0.097 Uiso 1 1 d R
H1WB H -0.0914 0.2404 -0.3512 0.097 Uiso 1 1 d R
O2 O -0.4100(5) 0.2661(2) -0.3635(5) 0.0640(16) Uani 1 1 d .
O2W O -0.0875(5) -0.0279(2) -0.3312(5) 0.0648(17) Uani 1 1 d .
H2WA H -0.0228 -0.0367 -0.3280 0.097 Uiso 1 1 d R
H2WB H -0.1395 -0.0139 -0.3891 0.097 Uiso 1 1 d R
O3 O -0.8346(5) 0.3020(2) -0.5618(6) 0.070(2) Uani 1 1 d .
O4 O -0.8989(5) 0.3797(3) -0.5855(6) 0.074(2) Uani 1 1 d .
O5 O -0.6116(7) 0.5074(3) -0.3701(9) 0.131(4) Uani 1 1 d .
O6 O -0.4324(7) 0.4906(3) -0.2792(8) 0.122(3) Uani 1 1 d .
O7 O -0.1763(5) 0.20370(18) -0.1796(5) 0.0563(16) Uani 1 1 d .
O8 O -0.2343(5) 0.2442(2) -0.0715(6) 0.0666(18) Uani 1 1 d .
O9 O -0.1245(5) 0.02451(19) -0.1447(5) 0.0556(16) Uani 1 1 d .
O10 O -0.1873(5) -0.01838(19) -0.0471(5) 0.0576(16) Uani 1 1 d .
O11 O -0.3640(11) 0.0683(4) 0.1509(10) 0.148(5) Uani 1 1 d .
O12 O -0.3825(10) 0.1488(5) 0.1344(10) 0.153(4) Uani 1 1 d .
O13 O 1.0444(5) 0.0071(2) 0.3226(7) 0.082(2) Uani 1 1 d .
O14 O 1.0928(8) -0.0268(3) 0.2042(7) 0.108(3) Uani 1 1 d .
O15 O 0.9160(8) 0.1723(3) 0.2856(7) 0.109(3) Uani 1 1 d .
O16 O 1.0249(6) 0.2275(3) 0.2559(8) 0.120(4) Uani 1 1 d .
O17 O 1.2228(9) 0.1728(3) 0.0412(8) 0.123(3) Uani 1 1 d .
O18 O 1.2876(9) 0.0948(4) 0.0701(9) 0.149(5) Uani 1 1 d .
O19 O 1.2294(5) -0.0737(3) 0.4696(5) 0.0695(18) Uani 1 1 d .
O20 O 1.1637(5) -0.1502(2) 0.4522(5) 0.0650(18) Uani 1 1 d .
O21 O 1.6485(5) -0.0355(2) 0.6644(5) 0.0595(16) Uani 1 1 d .
O22 O 1.7752(5) -0.0956(2) 0.7503(5) 0.0595(16) Uani 1 1 d .
O23 O 1.6360(7) -0.2640(3) 0.7302(8) 0.112(3) Uani 1 1 d .
O24 O 1.4550(7) -0.2777(3) 0.6652(8) 0.109(3) Uani 1 1 d .
O25 O 1.0483(5) -0.0330(2) 0.5293(5) 0.0606(16) Uani 1 1 d .
O26 O 1.1033(6) 0.0168(4) 0.6695(7) 0.129(4) Uani 1 1 d .
O27 O -1.0065(6) 0.2484(3) -0.5066(6) 0.087(2) Uani 1 1 d .
O28 O -0.9459(7) 0.2238(4) -0.3365(6) 0.109(3) Uani 1 1 d .
O29 O 0.8589(7) 0.6166(3) 0.4270(6) 0.100(2) Uani 1 1 d .
O30 O 0.6995(9) 0.6048(4) 0.4465(7) 0.117(3) Uani 1 1 d .
O31 O 0.8631(7) 0.6069(3) 0.1833(6) 0.081(2) Uani 1 1 d .
O32 O 1.0500(9) 0.6059(4) 0.3165(8) 0.131(3) Uani 1 1 d .
N1 N -0.5311(8) 0.4791(3) -0.3392(8) 0.080(3) Uani 1 1 d .
N2 N -0.3559(9) 0.1096(6) 0.1137(9) 0.112(4) Uani 1 1 d .
N3 N -0.0237(5) 0.3021(2) -0.1281(5) 0.0377(15) Uani 1 1 d .
N4 N 0.6479(6) 0.5510(2) 0.1963(6) 0.0454(17) Uani 1 1 d .
N5 N 0.8514(6) 0.3057(2) 0.2815(5) 0.0426(16) Uani 1 1 d .
N6 N 0.3453(5) 0.4098(2) 0.0712(5) 0.0345(14) Uani 1 1 d .
H6A H 0.2964 0.4337 0.0568 0.041 Uiso 1 1 calc R
N7 N 0.4114(5) 0.3341(2) 0.0866(5) 0.0352(15) Uani 1 1 d .
H7B H 0.4140 0.3024 0.0828 0.042 Uiso 1 1 calc R
N8 N 0.0333(5) -0.0738(2) -0.0942(5) 0.0396(16) Uani 1 1 d .
N9 N 0.9077(5) -0.0884(2) 0.3127(5) 0.0374(15) Uani 1 1 d .
N10 N 0.6735(6) -0.3336(2) 0.2090(6) 0.0440(17) Uani 1 1 d .
N11 N 0.4663(5) -0.1110(2) 0.1135(5) 0.0330(14) Uani 1 1 d .
H11B H 0.4711 -0.0794 0.1123 0.040 Uiso 1 1 calc R
N12 N 0.3955(5) -0.1855(2) 0.0967(5) 0.0335(14) Uani 1 1 d .
H12A H 0.3454 -0.2090 0.0814 0.040 Uiso 1 1 calc R
N13 N 1.2284(10) 0.1283(5) 0.0748(8) 0.112(4) Uani 1 1 d .
N14 N 1.5344(9) -0.2498(3) 0.6836(8) 0.074(2) Uani 1 1 d .
C1 C -0.3874(7) 0.3096(3) -0.3365(7) 0.046(2) Uani 1 1 d .
C2 C -0.4856(6) 0.3467(3) -0.3749(6) 0.0378(19) Uani 1 1 d .
C3 C -0.6025(6) 0.3308(3) -0.4386(6) 0.0396(19) Uani 1 1 d .
H3A H -0.6186 0.2976 -0.4579 0.047 Uiso 1 1 calc R
C4 C -0.6934(7) 0.3646(3) -0.4723(7) 0.047(2) Uani 1 1 d .
C5 C -0.6700(7) 0.4131(3) -0.4425(7) 0.048(2) Uani 1 1 d .
H5A H -0.7303 0.4362 -0.4674 0.057 Uiso 1 1 calc R
C6 C -0.5580(7) 0.4269(3) -0.3762(7) 0.051(2) Uani 1 1 d .
C7 C -0.4651(7) 0.3947(3) -0.3447(6) 0.0399(19) Uani 1 1 d .
H7A H -0.3886 0.4059 -0.3028 0.048 Uiso 1 1 calc R
C8 C -0.8195(7) 0.3475(4) -0.5476(7) 0.052(2) Uani 1 1 d .
C9 C -0.2118(6) 0.2055(3) -0.1084(7) 0.042(2) Uani 1 1 d .
C10 C -0.2300(6) 0.1570(2) -0.0612(7) 0.042(2) Uani 1 1 d .
C11 C -0.1952(6) 0.1134(2) -0.0917(6) 0.0336(16) Uani 1 1 d .
H11A H -0.1634 0.1150 -0.1400 0.040 Uiso 1 1 calc R
C12 C -0.2069(6) 0.0685(3) -0.0522(6) 0.0414(18) Uani 1 1 d .
C13 C -0.2595(7) 0.0672(3) 0.0179(7) 0.057(2) Uani 1 1 d .
H13A H -0.2697 0.0375 0.0467 0.069 Uiso 1 1 calc R
C14 C -0.2958(9) 0.1121(4) 0.0420(7) 0.067(3) Uani 1 1 d .
C15 C -0.2842(8) 0.1554(3) 0.0048(8) 0.061(3) Uani 1 1 d .
H15A H -0.3117 0.1841 0.0223 0.074 Uiso 1 1 calc R
C16 C -0.1707(6) 0.0213(3) -0.0824(7) 0.044(2) Uani 1 1 d .
C17 C 0.0691(6) 0.2740(3) -0.0641(7) 0.050(2) Uani 1 1 d .
H17A H 0.0569 0.2402 -0.0620 0.059 Uiso 1 1 calc R
C18 C 0.1800(7) 0.2914(3) -0.0019(7) 0.043(2) Uani 1 1 d .
H18A H 0.2419 0.2703 0.0398 0.051 Uiso 1 1 calc R
C19 C 0.1970(6) 0.3416(3) -0.0030(6) 0.0324(17) Uani 1 1 d .
C20 C 0.1010(6) 0.3717(3) -0.0652(6) 0.0321(17) Uani 1 1 d .
H20A H 0.1106 0.4058 -0.0645 0.038 Uiso 1 1 calc R
C21 C -0.0062(6) 0.3516(3) -0.1266(6) 0.0355(18) Uani 1 1 d .
H21A H -0.0695 0.3721 -0.1688 0.043 Uiso 1 1 calc R
C22 C 0.3183(6) 0.3609(2) 0.0540(6) 0.0293(16) Uani 1 1 d .
C23 C 0.5053(6) 0.3659(2) 0.1284(6) 0.0337(17) Uani 1 1 d .
C24 C 0.6258(6) 0.3463(2) 0.1766(6) 0.0312(17) Uani 1 1 d .
C25 C 0.6470(7) 0.2973(3) 0.1677(6) 0.0410(19) Uani 1 1 d .
H25A H 0.5844 0.2765 0.1255 0.049 Uiso 1 1 calc R
C26 C 0.7578(7) 0.2785(3) 0.2196(7) 0.047(2) Uani 1 1 d .
H26A H 0.7683 0.2450 0.2112 0.056 Uiso 1 1 calc R
C27 C 0.8327(7) 0.3544(3) 0.2951(7) 0.048(2) Uani 1 1 d .
H27A H 0.8965 0.3742 0.3397 0.058 Uiso 1 1 calc R
C28 C 0.7219(7) 0.3749(3) 0.2445(6) 0.0400(19) Uani 1 1 d .
H28A H 0.7118 0.4080 0.2560 0.048 Uiso 1 1 calc R
C29 C 0.4649(6) 0.4139(2) 0.1158(6) 0.0315(17) Uani 1 1 d .
C30 C 0.5213(6) 0.4631(3) 0.1402(6) 0.0364(17) Uani 1 1 d .
C31 C 0.5935(7) 0.4756(3) 0.0927(7) 0.049(2) Uani 1 1 d .
H31A H 0.5996 0.4547 0.0419 0.059 Uiso 1 1 calc R
C32 C 0.6544(7) 0.5190(3) 0.1229(7) 0.056(2) Uani 1 1 d .
H32A H 0.7024 0.5271 0.0918 0.067 Uiso 1 1 calc R
C33 C 0.5733(8) 0.5383(3) 0.2329(7) 0.053(2) Uani 1 1 d .
H33A H 0.5637 0.5602 0.2803 0.064 Uiso 1 1 calc R
C34 C 0.5109(6) 0.4967(3) 0.2073(6) 0.0440(19) Uani 1 1 d .
H34A H 0.4598 0.4908 0.2361 0.053 Uiso 1 1 calc R
C35 C 0.0491(7) -0.1213(3) -0.0999(7) 0.043(2) Uani 1 1 d .
H35A H -0.0152 -0.1401 -0.1476 0.052 Uiso 1 1 calc R
C36 C 0.1550(7) -0.1455(3) -0.0397(6) 0.0398(19) Uani 1 1 d .
H36A H 0.1604 -0.1796 -0.0443 0.048 Uiso 1 1 calc R
C37 C 0.2533(7) -0.1174(3) 0.0279(6) 0.0367(18) Uani 1 1 d .
C38 C 0.2338(6) -0.0673(3) 0.0337(6) 0.0414(19) Uani 1 1 d .
H38A H 0.2962 -0.0471 0.0795 0.050 Uiso 1 1 calc R
C39 C 0.1255(7) -0.0470(3) -0.0261(7) 0.049(2) Uani 1 1 d .
H39A H 0.1156 -0.0134 -0.0191 0.058 Uiso 1 1 calc R
C40 C 0.3705(6) -0.1365(2) 0.0805(6) 0.0292(16) Uani 1 1 d .
C41 C 0.5140(6) -0.1909(3) 0.1415(6) 0.0308(16) Uani 1 1 d .
C42 C 0.5663(6) -0.2406(2) 0.1598(6) 0.0345(17) Uani 1 1 d .
C43 C 0.5447(7) -0.2753(3) 0.2267(7) 0.055(2) Uani 1 1 d .
H43A H 0.4937 -0.2679 0.2550 0.066 Uiso 1 1 calc R
C44 C 0.6023(8) -0.3207(3) 0.2482(9) 0.063(3) Uani 1 1 d .
H44A H 0.5897 -0.3432 0.2928 0.076 Uiso 1 1 calc R
C45 C 0.6905(8) -0.3015(3) 0.1434(7) 0.053(2) Uani 1 1 d .
H45A H 0.7381 -0.3107 0.1126 0.064 Uiso 1 1 calc R
C46 C 0.6393(7) -0.2553(3) 0.1203(7) 0.047(2) Uani 1 1 d .
H46A H 0.6555 -0.2338 0.0764 0.056 Uiso 1 1 calc R
C47 C 0.5597(6) -0.1440(2) 0.1512(5) 0.0248(15) Uani 1 1 d .
C48 C 0.6801(6) -0.1271(3) 0.2049(6) 0.0306(17) Uani 1 1 d .
C49 C 0.7758(6) -0.1558(3) 0.2669(6) 0.043(2) Uani 1 1 d .
H49A H 0.7659 -0.1894 0.2735 0.051 Uiso 1 1 calc R
C50 C 0.8880(6) -0.1355(3) 0.3202(7) 0.043(2) Uani 1 1 d .
H50A H 0.9511 -0.1560 0.3627 0.051 Uiso 1 1 calc R
C51 C 0.8163(7) -0.0591(3) 0.2514(7) 0.053(2) Uani 1 1 d .
H51A H 0.8298 -0.0257 0.2455 0.063 Uiso 1 1 calc R
C52 C 0.7011(7) -0.0770(3) 0.1961(7) 0.044(2) Uani 1 1 d .
H52A H 0.6392 -0.0558 0.1539 0.053 Uiso 1 1 calc R
C53 C 1.0707(8) 0.0088(4) 0.2453(9) 0.068(3) Uani 1 1 d .
C54 C 1.0788(8) 0.0615(3) 0.2058(7) 0.057(2) Uani 1 1 d .
C55 C 1.0240(7) 0.0996(4) 0.2310(6) 0.061(3) Uani 1 1 d .
H55A H 0.9771 0.0925 0.2639 0.073 Uiso 1 1 calc R
C56 C 1.0377(8) 0.1469(3) 0.2085(7) 0.058(2) Uani 1 1 d .
C57 C 1.1002(8) 0.1579(3) 0.1550(8) 0.062(3) Uani 1 1 d .
H57A H 1.1086 0.1903 0.1371 0.075 Uiso 1 1 calc R
C58 C 1.1522(8) 0.1177(4) 0.1274(7) 0.058(2) Uani 1 1 d .
C59 C 1.1414(8) 0.0707(3) 0.1524(7) 0.054(2) Uani 1 1 d .
H59A H 1.1764 0.0451 0.1332 0.065 Uiso 1 1 calc R
C60 C 0.9935(10) 0.1869(5) 0.2588(12) 0.094(4) Uani 1 1 d .
C61 C 1.2428(8) -0.1206(4) 0.4864(7) 0.049(2) Uani 1 1 d .
C62 C 1.3676(7) -0.1359(3) 0.5535(6) 0.043(2) Uani 1 1 d .
C63 C 1.4605(7) -0.1025(3) 0.5909(6) 0.041(2) Uani 1 1 d .
H63A H 1.4438 -0.0694 0.5719 0.049 Uiso 1 1 calc R
C64 C 1.5753(6) -0.1161(3) 0.6545(6) 0.0369(18) Uani 1 1 d .
C65 C 1.6006(7) -0.1660(3) 0.6820(6) 0.045(2) Uani 1 1 d .
H65A H 1.6780 -0.1765 0.7225 0.054 Uiso 1 1 calc R
C66 C 1.5089(7) -0.1997(3) 0.6483(7) 0.051(2) Uani 1 1 d .
C67 C 1.3939(7) -0.1861(3) 0.5861(7) 0.048(2) Uani 1 1 d .
H67A H 1.3342 -0.2093 0.5655 0.057 Uiso 1 1 calc R
C68 C 1.6715(7) -0.0787(3) 0.6907(7) 0.045(2) Uani 1 1 d .
C69 C 1.1164(8) -0.0044(5) 0.5953(9) 0.085(3) Uani 1 1 d .
H69A H 1.1844 0.0025 0.5907 0.102 Uiso 1 1 calc R
C70 C -0.9339(10) 0.2322(4) -0.4192(10) 0.080(3) Uani 1 1 d .
H70A H -0.8607 0.2252 -0.4132 0.096 Uiso 1 1 calc R
C71 C 0.8007(15) 0.6179(7) 0.4819(11) 0.124(6) Uani 1 1 d .
H71A H 0.8392 0.6298 0.5540 0.149 Uiso 1 1 calc R
C72 C 0.9741(14) 0.6087(5) 0.2194(14) 0.107(4) Uani 1 1 d .
H72A H 0.9998 0.6126 0.1668 0.128 Uiso 1 1 calc R

loop_
_atom_site_aniso_label
_atom_site_aniso_U_11
_atom_site_aniso_U_22
_atom_site_aniso_U_33
_atom_site_aniso_U_23
_atom_site_aniso_U_13
_atom_site_aniso_U_12
Zn1 0.0331(5) 0.0366(5) 0.0539(6) 0.0011(4) 0.0171(4) -0.0043(4)
Zn2 0.0309(5) 0.0384(5) 0.0506(6) -0.0004(4) 0.0118(4) 0.0064(4)
Zn3 0.0303(5) 0.0499(5) 0.0514(6) -0.0028(4) 0.0140(4) -0.0058(4)
Zn4 0.0306(5) 0.0534(5) 0.0543(6) -0.0006(5) 0.0149(4) 0.0074(5)
Zn5 0.0541(7) 0.0484(6) 0.0701(7) -0.0079(5) 0.0289(6) -0.0094(5)
O1 0.026(3) 0.068(4) 0.057(4) 0.010(3) 0.009(3) 0.001(3)
O1W 0.052(4) 0.068(4) 0.074(4) 0.009(3) 0.030(3) 0.006(3)
O2 0.057(4) 0.056(4) 0.081(4) 0.004(3) 0.033(3) 0.007(3)
O2W 0.056(4) 0.080(4) 0.052(4) -0.002(3) 0.021(3) 0.009(3)
O3 0.028(3) 0.065(4) 0.101(5) -0.024(4) 0.017(3) -0.011(3)
O4 0.028(3) 0.092(5) 0.086(5) 0.021(4) 0.014(3) 0.002(3)
O5 0.074(6) 0.074(5) 0.183(9) -0.033(6) 0.009(6) 0.017(5)
O6 0.077(6) 0.059(4) 0.150(8) -0.009(5) -0.012(5) -0.006(4)
O7 0.074(4) 0.032(3) 0.077(4) 0.004(3) 0.046(4) -0.008(3)
O8 0.047(4) 0.036(3) 0.102(5) -0.016(3) 0.024(3) 0.006(3)
O9 0.044(3) 0.041(3) 0.081(5) 0.002(3) 0.029(3) 0.005(3)
O10 0.044(3) 0.037(3) 0.081(4) 0.018(3) 0.021(3) -0.003(2)
O11 0.210(12) 0.147(9) 0.188(12) 0.031(8) 0.176(10) 0.002(8)
O12 0.179(10) 0.183(11) 0.169(11) -0.048(9) 0.141(9) -0.008(9)
O13 0.055(4) 0.079(5) 0.097(6) 0.034(4) 0.023(4) -0.006(3)
O14 0.160(8) 0.055(5) 0.114(7) -0.002(4) 0.070(6) -0.001(5)
O15 0.114(7) 0.087(5) 0.137(7) 0.014(5) 0.068(6) 0.020(5)
O16 0.050(4) 0.065(5) 0.206(10) -0.050(6) 0.027(5) 0.001(4)
O17 0.195(10) 0.089(6) 0.141(8) 0.022(6) 0.126(8) -0.005(6)
O18 0.162(10) 0.173(10) 0.161(9) 0.082(8) 0.116(8) 0.093(9)
O19 0.039(3) 0.090(5) 0.074(5) 0.001(4) 0.022(3) -0.005(3)
O20 0.031(3) 0.069(4) 0.078(5) -0.013(3) 0.013(3) -0.007(3)
O21 0.041(3) 0.058(4) 0.076(4) -0.008(3) 0.025(3) -0.011(3)
O22 0.031(3) 0.075(4) 0.063(4) -0.016(3) 0.014(3) -0.009(3)
O23 0.056(5) 0.068(5) 0.166(8) 0.029(5) 0.014(5) 0.007(4)
O24 0.091(6) 0.054(4) 0.158(8) 0.029(5) 0.039(6) -0.004(4)
O25 0.045(3) 0.070(4) 0.064(4) -0.012(3) 0.024(3) -0.016(3)
O26 0.054(5) 0.219(11) 0.102(6) -0.087(7) 0.027(4) -0.004(5)
O27 0.049(4) 0.142(6) 0.062(4) 0.034(4) 0.021(3) 0.013(4)
O28 0.101(6) 0.153(8) 0.070(5) 0.037(5) 0.040(5) 0.048(6)
O29 0.086(6) 0.123(6) 0.065(5) 0.016(5) 0.014(5) 0.022(5)
O30 0.123(8) 0.110(7) 0.105(7) -0.015(6) 0.043(7) -0.006(6)
O31 0.067(5) 0.093(5) 0.104(5) 0.024(4) 0.056(5) 0.020(4)
O32 0.114(8) 0.155(8) 0.105(7) -0.022(7) 0.035(7) -0.014(7)
N1 0.061(6) 0.050(5) 0.090(7) -0.004(4) 0.002(5) -0.001(4)
N2 0.112(9) 0.144(10) 0.120(9) -0.031(9) 0.090(8) 0.002(8)
N3 0.025(3) 0.026(3) 0.051(4) 0.001(3) 0.009(3) 0.000(3)
N4 0.046(4) 0.024(3) 0.066(5) -0.005(3) 0.026(4) -0.003(3)
N5 0.034(4) 0.043(4) 0.049(4) -0.002(3) 0.019(3) 0.011(3)
N6 0.029(3) 0.035(3) 0.039(4) -0.002(3) 0.015(3) -0.002(3)
N7 0.030(3) 0.033(3) 0.036(4) 0.001(3) 0.010(3) -0.003(3)
N8 0.033(4) 0.035(4) 0.048(4) 0.001(3) 0.017(3) 0.012(3)
N9 0.024(3) 0.038(3) 0.040(4) 0.003(3) 0.006(3) 0.004(3)
N10 0.038(4) 0.036(4) 0.060(4) 0.002(3) 0.025(4) 0.005(3)
N11 0.027(3) 0.033(3) 0.036(3) 0.008(3) 0.013(3) 0.002(3)
N12 0.027(3) 0.039(3) 0.032(3) -0.001(3) 0.012(3) -0.001(3)
N13 0.108(9) 0.129(10) 0.078(7) 0.040(7) 0.026(6) 0.016(8)
N14 0.075(6) 0.052(5) 0.086(6) -0.005(4) 0.032(5) -0.015(5)
C1 0.040(5) 0.067(6) 0.036(5) 0.013(4) 0.022(4) 0.001(4)
C2 0.026(4) 0.055(5) 0.033(4) 0.012(4) 0.014(3) 0.008(4)
C3 0.029(4) 0.044(4) 0.045(5) -0.001(4) 0.017(4) -0.001(3)
C4 0.029(4) 0.068(6) 0.032(5) 0.004(4) 0.005(4) 0.000(4)
C5 0.036(5) 0.056(5) 0.050(5) 0.007(4) 0.020(4) 0.003(4)
C6 0.041(5) 0.057(5) 0.040(5) 0.011(4) 0.006(4) 0.009(4)
C7 0.033(4) 0.052(5) 0.028(4) 0.004(4) 0.009(3) -0.003(4)
C8 0.026(5) 0.090(7) 0.039(5) 0.006(5) 0.014(4) -0.012(5)
C9 0.021(4) 0.034(4) 0.059(6) -0.008(4) 0.008(4) -0.004(3)
C10 0.036(4) 0.024(4) 0.049(5) -0.008(3) 0.007(4) 0.002(3)
C11 0.025(4) 0.033(3) 0.040(4) 0.007(3) 0.013(4) 0.001(3)
C12 0.035(4) 0.052(5) 0.039(5) 0.001(4) 0.019(4) 0.000(3)
C13 0.051(5) 0.056(6) 0.060(6) 0.005(4) 0.022(5) -0.012(4)
C14 0.071(7) 0.090(7) 0.048(6) -0.002(5) 0.035(6) -0.014(5)
C15 0.081(7) 0.045(5) 0.072(7) -0.024(5) 0.048(6) -0.025(5)
C16 0.029(4) 0.027(4) 0.060(6) 0.000(4) 0.008(4) -0.004(3)
C17 0.037(5) 0.033(4) 0.072(6) 0.007(4) 0.021(4) -0.003(4)
C18 0.033(4) 0.038(4) 0.047(5) 0.007(3) 0.011(4) -0.001(3)
C19 0.015(3) 0.041(4) 0.039(4) 0.001(3) 0.011(3) -0.005(3)
C20 0.020(4) 0.031(4) 0.040(4) 0.000(3) 0.009(3) -0.001(3)
C21 0.023(4) 0.039(4) 0.035(4) 0.011(3) 0.006(3) -0.003(3)
C22 0.022(4) 0.036(4) 0.033(4) 0.006(3) 0.016(3) 0.006(3)
C23 0.031(4) 0.030(4) 0.033(4) -0.002(3) 0.010(3) -0.009(3)
C24 0.033(4) 0.028(4) 0.032(4) -0.002(3) 0.015(3) -0.005(3)
C25 0.032(4) 0.048(5) 0.039(5) -0.010(4) 0.013(4) -0.005(3)
C26 0.043(5) 0.042(5) 0.052(5) -0.010(4) 0.021(4) 0.004(4)
C27 0.024(4) 0.049(5) 0.056(5) -0.003(4) 0.005(4) -0.007(4)
C28 0.035(4) 0.042(4) 0.043(5) 0.000(4) 0.019(4) 0.010(4)
C29 0.019(4) 0.028(4) 0.041(5) -0.003(3) 0.010(3) -0.002(3)
C30 0.031(4) 0.029(4) 0.046(4) 0.009(3) 0.016(3) -0.003(3)
C31 0.058(5) 0.042(4) 0.064(6) -0.020(4) 0.043(5) -0.020(4)
C32 0.057(6) 0.051(5) 0.063(6) 0.002(4) 0.031(5) -0.019(4)
C33 0.071(6) 0.039(4) 0.068(6) -0.017(4) 0.049(5) -0.012(4)
C34 0.042(5) 0.043(4) 0.058(5) -0.015(4) 0.033(4) -0.011(4)
C35 0.034(5) 0.039(4) 0.053(5) -0.004(4) 0.017(4) -0.003(4)
C36 0.038(5) 0.034(4) 0.045(5) 0.005(3) 0.018(4) 0.007(3)
C37 0.032(4) 0.045(4) 0.029(4) 0.005(3) 0.011(4) 0.005(4)
C38 0.030(4) 0.040(4) 0.049(5) -0.017(4) 0.015(4) -0.010(3)
C39 0.030(4) 0.042(5) 0.059(5) -0.013(4) 0.009(4) 0.000(4)
C40 0.024(4) 0.032(4) 0.031(4) 0.010(3) 0.012(3) 0.005(3)
C41 0.021(4) 0.043(4) 0.032(4) 0.002(3) 0.015(3) 0.013(3)
C42 0.025(4) 0.044(5) 0.031(4) 0.002(3) 0.011(3) -0.006(3)
C43 0.051(5) 0.052(5) 0.073(6) 0.018(5) 0.038(5) 0.009(4)
C44 0.061(6) 0.047(5) 0.099(8) 0.015(5) 0.052(6) 0.007(4)
C45 0.068(6) 0.044(5) 0.066(6) 0.002(4) 0.047(5) 0.014(4)
C46 0.064(6) 0.035(4) 0.061(5) 0.002(4) 0.046(5) 0.004(4)
C47 0.025(4) 0.028(3) 0.019(4) 0.008(3) 0.009(3) 0.005(3)
C48 0.025(4) 0.035(4) 0.032(4) 0.004(3) 0.013(3) 0.001(3)
C49 0.032(4) 0.041(4) 0.049(5) 0.002(4) 0.015(4) 0.001(4)
C50 0.021(4) 0.050(5) 0.049(5) 0.005(4) 0.010(4) -0.003(3)
C51 0.046(5) 0.042(4) 0.063(6) -0.007(4) 0.020(5) -0.005(4)
C52 0.031(4) 0.046(5) 0.048(5) 0.005(4) 0.011(4) 0.000(4)
C53 0.041(5) 0.073(7) 0.073(7) 0.009(6) 0.014(5) -0.004(5)
C54 0.050(5) 0.054(5) 0.050(6) 0.008(4) 0.010(4) 0.000(4)
C55 0.035(5) 0.101(8) 0.037(5) 0.008(5) 0.010(4) 0.027(5)
C56 0.061(6) 0.068(6) 0.045(5) -0.003(4) 0.026(5) 0.024(5)
C57 0.070(7) 0.043(5) 0.064(6) -0.002(4) 0.023(5) 0.002(5)
C58 0.063(7) 0.078(7) 0.042(5) 0.005(5) 0.031(5) -0.009(5)
C59 0.084(7) 0.045(5) 0.054(6) -0.006(4) 0.049(5) -0.003(5)
C60 0.045(6) 0.093(8) 0.134(11) 0.038(8) 0.035(7) 0.004(6)
C61 0.043(5) 0.068(6) 0.045(5) 0.003(5) 0.029(4) 0.002(5)
C62 0.033(5) 0.068(6) 0.030(4) -0.010(4) 0.018(4) -0.004(4)
C63 0.050(5) 0.048(5) 0.037(5) -0.004(4) 0.031(4) 0.004(4)
C64 0.027(4) 0.053(5) 0.032(4) -0.017(4) 0.015(3) -0.006(4)
C65 0.030(4) 0.060(5) 0.033(4) -0.010(4) 0.007(4) 0.000(4)
C66 0.036(5) 0.057(5) 0.047(5) 0.000(4) 0.009(4) 0.008(4)
C67 0.046(5) 0.054(5) 0.038(5) -0.012(4) 0.015(4) -0.016(4)
C68 0.030(5) 0.064(6) 0.039(5) -0.012(4) 0.014(4) -0.006(4)
C69 0.030(5) 0.128(9) 0.085(8) -0.035(7) 0.017(5) -0.005(6)
C70 0.070(7) 0.096(8) 0.080(8) 0.025(7) 0.040(7) 0.016(6)
C71 0.126(14) 0.199(17) 0.064(9) 0.023(10) 0.059(11) 0.023(12)
C72 0.090(12) 0.125(10) 0.140(13) 0.013(10) 0.082(11) 0.007(8)

loop_
_atom_type_symbol
_atom_type_description
_atom_type_scat_dispersion_real
_atom_type_scat_dispersion_imag
_atom_type_scat_source
C C 0.0033 0.0016 'International Tables Vol C Tables 4.2.6.8 and 6.1.1.4'
H H 0.0000 0.0000 'International Tables Vol C Tables 4.2.6.8 and 6.1.1.4'
N N 0.0061 0.0033 'International Tables Vol C Tables 4.2.6.8 and 6.1.1.4'
O O 0.0106 0.0060 'International Tables Vol C Tables 4.2.6.8 and 6.1.1.4'
Zn Zn 0.2839 1.4301 'International Tables Vol C Tables 4.2.6.8 and 6.1.1.4'

loop_
_geom_angle_atom_site_label_1
_geom_angle_atom_site_label_2
_geom_angle_atom_site_label_3
_geom_angle
_geom_angle_site_symmetry_1
_geom_angle_site_symmetry_3
O1 Zn1 O7 134.5(3) . .
O1 Zn1 O1W 105.9(2) . .
O7 Zn1 O1W 105.3(3) . .
O1 Zn1 N3 100.7(2) . .
O7 Zn1 N3 105.6(2) . .
O1W Zn1 N3 100.1(2) . .
O22 Zn2 O9 131.5(2) 1_354 .
O22 Zn2 O2W 104.8(2) 1_354 .
O9 Zn2 O2W 106.4(3) . .
O22 Zn2 N8 100.6(2) 1_354 .
O9 Zn2 N8 108.0(2) . .
O2W Zn2 N8 102.0(3) . .
O13 Zn3 O19 109.6(3) . .
O13 Zn3 O25 100.4(3) . .
O19 Zn3 O25 100.0(3) . .
O13 Zn3 N9 104.1(3) . .
O19 Zn3 N9 137.3(3) . .
O25 Zn3 N9 98.8(2) . .
O3 Zn4 O27 102.0(3) . .
O3 Zn4 N5 129.6(3) . 1_354
O27 Zn4 N5 99.1(3) . 1_354
O3 Zn4 O16 100.4(3) . 1_354
O27 Zn4 O16 123.2(4) . 1_354
N5 Zn4 O16 105.3(3) 1_354 1_354
O31 Zn5 O29 120.5(4) . .
O31 Zn5 N4 109.4(3) . .
O29 Zn5 N4 122.8(3) . .
O31 Zn5 N10 99.7(3) . 1_565
O29 Zn5 N10 99.5(3) . 1_565
N4 Zn5 N10 97.6(2) . 1_565
C1 O1 Zn1 106.8(6) . .
Zn1 O1W H1WA 99.7 . .
Zn1 O1W H1WB 114.2 . .
H1WA O1W H1WB 137.3 . .
Zn2 O2W H2WA 120.2 . .
Zn2 O2W H2WB 119.8 . .
H2WA O2W H2WB 120.0 . .
C8 O3 Zn4 121.9(6) . .
C9 O7 Zn1 109.9(5) . .
C16 O9 Zn2 110.7(5) . .
C53 O13 Zn3 117.6(7) . .
C60 O16 Zn4 112.4(11) . 1_756
C61 O19 Zn3 111.8(6) . .
C68 O22 Zn2 107.7(5) . 1_756
C69 O25 Zn3 121.3(7) . .
C70 O27 Zn4 130.2(8) . .
C71 O29 Zn5 120.7(9) . .
C72 O31 Zn5 128.1(8) . .
O6 N1 O5 123.3(9) . .
O6 N1 C6 119.1(8) . .
O5 N1 C6 117.6(8) . .
O12 N2 O11 127.6(11) . .
O12 N2 C14 114.1(14) . .
O11 N2 C14 118.1(12) . .
C17 N3 C21 117.4(6) . .
C17 N3 Zn1 120.1(5) . .
C21 N3 Zn1 122.0(5) . .
C33 N4 C32 115.2(7) . .
C33 N4 Zn5 125.7(6) . .
C32 N4 Zn5 117.1(6) . .
C26 N5 C27 117.2(7) . .
C26 N5 Zn4 119.5(5) . 1_756
C27 N5 Zn4 122.8(5) . 1_756
C22 N6 C29 107.4(5) . .
C22 N6 H6A 126.3 . .
C29 N6 H6A 126.3 . .
C22 N7 C23 106.8(6) . .
C22 N7 H7B 126.6 . .
C23 N7 H7B 126.6 . .
C35 N8 C39 117.6(7) . .
C35 N8 Zn2 121.2(5) . .
C39 N8 Zn2 120.3(5) . .
C50 N9 C51 118.6(7) . .
C50 N9 Zn3 124.9(5) . .
C51 N9 Zn3 116.3(5) . .
C44 N10 C45 118.2(7) . .
C44 N10 Zn5 121.0(6) . 1_545
C45 N10 Zn5 120.1(5) . 1_545
C40 N11 C47 107.9(6) . .
C40 N11 H11B 126.0 . .
C47 N11 H11B 126.0 . .
C40 N12 C41 107.9(6) . .
C40 N12 H12A 126.1 . .
C41 N12 H12A 126.1 . .
O18 N13 O17 128.1(13) . .
O18 N13 C58 117.3(10) . .
O17 N13 C58 114.6(12) . .
O24 N14 O23 120.8(9) . .
O24 N14 C66 119.3(9) . .
O23 N14 C66 119.8(9) . .
O2 C1 O1 124.1(8) . .
O2 C1 C2 119.5(8) . .
O1 C1 C2 116.4(8) . .
C7 C2 C3 118.8(7) . .
C7 C2 C1 121.5(7) . .
C3 C2 C1 119.6(7) . .
C4 C3 C2 119.8(7) . .
C4 C3 H3A 120.1 . .
C2 C3 H3A 120.1 . .
C5 C4 C3 120.1(7) . .
C5 C4 C8 120.5(8) . .
C3 C4 C8 119.3(8) . .
C6 C5 C4 119.0(8) . .
C6 C5 H5A 120.5 . .
C4 C5 H5A 120.5 . .
C5 C6 C7 122.3(8) . .
C5 C6 N1 119.8(8) . .
C7 C6 N1 117.8(8) . .
C2 C7 C6 119.8(7) . .
C2 C7 H7A 120.1 . .
C6 C7 H7A 120.1 . .
O3 C8 O4 125.6(8) . .
O3 C8 C4 116.2(8) . .
O4 C8 C4 118.1(9) . .
O8 C9 O7 125.7(8) . .
O8 C9 C10 115.7(8) . .
O7 C9 C10 118.6(7) . .
C15 C10 C11 120.3(7) . .
C15 C10 C9 122.0(7) . .
C11 C10 C9 117.6(7) . .
C12 C11 C10 121.5(7) . .
C12 C11 H11A 119.3 . .
C10 C11 H11A 119.3 . .
C11 C12 C13 118.0(7) . .
C11 C12 C16 123.1(7) . .
C13 C12 C16 118.9(7) . .
C14 C13 C12 117.4(8) . .
C14 C13 H13A 121.3 . .
C12 C13 H13A 121.3 . .
C15 C14 C13 124.9(8) . .
C15 C14 N2 118.6(11) . .
C13 C14 N2 116.5(10) . .
C14 C15 C10 117.9(9) . .
C14 C15 H15A 121.1 . .
C10 C15 H15A 121.1 . .
O10 C16 O9 123.5(8) . .
O10 C16 C12 120.1(8) . .
O9 C16 C12 116.4(7) . .
N3 C17 C18 124.4(8) . .
N3 C17 H17A 117.8 . .
C18 C17 H17A 117.8 . .
C17 C18 C19 117.6(7) . .
C17 C18 H18A 121.2 . .
C19 C18 H18A 121.2 . .
C18 C19 C20 119.0(6) . .
C18 C19 C22 118.6(6) . .
C20 C19 C22 122.2(6) . .
C21 C20 C19 120.0(7) . .
C21 C20 H20A 120.0 . .
C19 C20 H20A 120.0 . .
C20 C21 N3 121.5(7) . .
C20 C21 H21A 119.2 . .
N3 C21 H21A 119.2 . .
N7 C22 N6 111.4(6) . .
N7 C22 C19 124.6(6) . .
N6 C22 C19 123.8(6) . .
N7 C23 C29 109.2(6) . .
N7 C23 C24 120.1(6) . .
C29 C23 C24 130.7(6) . .
C25 C24 C28 116.5(7) . .
C25 C24 C23 121.4(6) . .
C28 C24 C23 121.6(6) . .
C26 C25 C24 121.4(7) . .
C26 C25 H25A 119.3 . .
C24 C25 H25A 119.3 . .
N5 C26 C25 122.8(7) . .
N5 C26 H26A 118.6 . .
C25 C26 H26A 118.6 . .
N5 C27 C28 121.9(7) . .
N5 C27 H27A 119.1 . .
C28 C27 H27A 119.1 . .
C27 C28 C24 120.1(7) . .
C27 C28 H28A 119.9 . .
C24 C28 H28A 119.9 . .
N6 C29 C23 105.0(6) . .
N6 C29 C30 120.4(6) . .
C23 C29 C30 134.6(6) . .
C34 C30 C31 117.0(7) . .
C34 C30 C29 124.5(7) . .
C31 C30 C29 118.4(7) . .
C32 C31 C30 118.7(8) . .
C32 C31 H31A 120.6 . .
C30 C31 H31A 120.6 . .
N4 C32 C31 122.9(8) . .
N4 C32 H32A 118.5 . .
C31 C32 H32A 118.5 . .
N4 C33 C34 125.2(8) . .
N4 C33 H33A 117.4 . .
C34 C33 H33A 117.4 . .
C33 C34 C30 120.6(7) . .
C33 C34 H34A 119.7 . .
C30 C34 H34A 119.7 . .
N8 C35 C36 124.6(7) . .
N8 C35 H35A 117.7 . .
C36 C35 H35A 117.7 . .
C35 C36 C37 118.2(7) . .
C35 C36 H36A 120.9 . .
C37 C36 H36A 120.9 . .
C38 C37 C36 116.0(7) . .
C38 C37 C40 120.1(7) . .
C36 C37 C40 123.6(7) . .
C39 C38 C37 121.5(7) . .
C39 C38 H38A 119.3 . .
C37 C38 H38A 119.3 . .
N8 C39 C38 122.0(7) . .
N8 C39 H39A 119.0 . .
C38 C39 H39A 119.0 . .
N11 C40 N12 110.3(6) . .
N11 C40 C37 126.4(6) . .
N12 C40 C37 123.2(6) . .
N12 C41 C47 106.6(6) . .
N12 C41 C42 120.2(6) . .
C47 C41 C42 133.0(6) . .
C46 C42 C43 116.6(7) . .
C46 C42 C41 123.7(6) . .
C43 C42 C41 119.7(7) . .
C44 C43 C42 117.9(8) . .
C44 C43 H43A 121.1 . .
C42 C43 H43A 121.1 . .
N10 C44 C43 123.7(8) . .
N10 C44 H44A 118.1 . .
C43 C44 H44A 118.1 . .
N10 C45 C46 121.9(8) . .
N10 C45 H45A 119.1 . .
C46 C45 H45A 119.1 . .
C42 C46 C45 121.7(8) . .
C42 C46 H46A 119.1 . .
C45 C46 H46A 119.1 . .
C41 C47 N11 107.3(6) . .
C41 C47 C48 130.5(6) . .
N11 C47 C48 121.6(6) . .
C49 C48 C52 116.7(7) . .
C49 C48 C47 125.4(6) . .
C52 C48 C47 117.9(6) . .
C48 C49 C50 121.1(7) . .
C48 C49 H49A 119.4 . .
C50 C49 H49A 119.4 . .
N9 C50 C49 122.2(7) . .
N9 C50 H50A 118.9 . .
C49 C50 H50A 118.9 . .
N9 C51 C52 122.2(8) . .
N9 C51 H51A 118.9 . .
C52 C51 H51A 118.9 . .
C48 C52 C51 119.2(7) . .
C48 C52 H52A 120.4 . .
C51 C52 H52A 120.4 . .
O14 C53 O13 125.2(10) . .
O14 C53 C54 120.0(11) . .
O13 C53 C54 114.7(10) . .
C59 C54 C55 120.5(8) . .
C59 C54 C53 121.2(9) . .
C55 C54 C53 118.3(9) . .
C56 C55 C54 120.9(9) . .
C56 C55 H55A 119.5 . .
C54 C55 H55A 119.5 . .
C55 C56 C57 120.5(8) . .
C55 C56 C60 116.9(9) . .
C57 C56 C60 122.1(9) . .
C56 C57 C58 117.0(8) . .
C56 C57 H57A 121.5 . .
C58 C57 H57A 121.5 . .
C59 C58 C57 122.6(8) . .
C59 C58 N13 118.4(10) . .
C57 C58 N13 118.8(10) . .
C58 C59 C54 118.4(9) . .
C58 C59 H59A 120.8 . .
C54 C59 H59A 120.8 . .
O16 C60 O15 128.8(13) . .
O16 C60 C56 115.9(11) . .
O15 C60 C56 114.7(11) . .
O20 C61 O19 124.6(9) . .
O20 C61 C62 121.9(8) . .
O19 C61 C62 113.6(8) . .
C63 C62 C67 117.9(7) . .
C63 C62 C61 122.8(8) . .
C67 C62 C61 119.3(7) . .
C64 C63 C62 123.1(8) . .
C64 C63 H63A 118.4 . .
C62 C63 H63A 118.4 . .
C63 C64 C65 118.4(7) . .
C63 C64 C68 120.7(8) . .
C65 C64 C68 120.8(7) . .
C66 C65 C64 119.3(7) . .
C66 C65 H65A 120.3 . .
C64 C65 H65A 120.3 . .
C67 C66 C65 122.3(8) . .
C67 C66 N14 118.4(8) . .
C65 C66 N14 119.2(8) . .
C66 C67 C62 118.8(8) . .
C66 C67 H67A 120.6 . .
C62 C67 H67A 120.6 . .
O21 C68 O22 124.6(8) . .
O21 C68 C64 120.2(8) . .
O22 C68 C64 115.2(8) . .
O25 C69 O26 125.3(10) . .
O25 C69 H69A 117.4 . .
O26 C69 H69A 117.4 . .
O27 C70 O28 127.1(11) . .
O27 C70 H70A 116.5 . .
O28 C70 H70A 116.5 . .
O30 C71 O29 125.0(15) . .
O30 C71 H71A 117.5 . .
O29 C71 H71A 117.5 . .
O32 C72 O31 126.4(13) . .
O32 C72 H72A 116.8 . .
O31 C72 H72A 116.8 . .

loop_
_geom_bond_atom_site_label_1
_geom_bond_atom_site_label_2
_geom_bond_distance
_geom_bond_site_symmetry_2
Zn1 O1 1.949(6) .
Zn1 O7 1.954(5) .
Zn1 O1W 1.966(6) .
Zn1 N3 2.048(6) .
Zn2 O22 1.935(6) 1_354
Zn2 O9 1.952(6) .
Zn2 O2W 1.983(6) .
Zn2 N8 2.033(6) .
Zn3 O13 1.917(6) .
Zn3 O19 1.956(6) .
Zn3 O25 2.000(6) .
Zn3 N9 2.010(6) .
Zn4 O3 1.944(6) .
Zn4 O27 1.959(7) .
Zn4 N5 2.022(6) 1_354
Zn4 O16 2.031(8) 1_354
Zn5 O31 1.922(6) .
Zn5 O29 1.965(7) .
Zn5 N4 2.054(6) .
Zn5 N10 2.118(6) 1_565
O1 C1 1.268(9) .
O1W H1WA 0.8501 .
O1W H1WB 0.8498 .
O2 C1 1.227(10) .
O2W H2WA 0.8500 .
O2W H2WB 0.8498 .
O3 C8 1.248(10) .
O4 C8 1.256(10) .
O5 N1 1.197(10) .
O6 N1 1.188(9) .
O7 C9 1.259(10) .
O8 C9 1.254(9) .
O9 C16 1.253(10) .
O10 C16 1.239(9) .
O11 N2 1.254(15) .
O12 N2 1.189(15) .
O13 C53 1.257(12) .
O14 C53 1.217(12) .
O15 C60 1.282(12) .
O16 C60 1.178(12) .
O16 Zn4 2.031(8) 1_756
O17 N13 1.280(12) .
O18 N13 1.209(12) .
O19 C61 1.287(10) .
O20 C61 1.207(10) .
O21 C68 1.218(10) .
O22 C68 1.281(9) .
O22 Zn2 1.935(6) 1_756
O23 N14 1.222(10) .
O24 N14 1.202(10) .
O25 C69 1.200(11) .
O26 C69 1.246(12) .
O27 C70 1.203(11) .
O28 C70 1.235(12) .
O29 C71 1.291(13) .
O30 C71 1.215(16) .
O31 C72 1.279(14) .
O32 C72 1.228(14) .
N1 C6 1.486(11) .
N2 C14 1.514(12) .
N3 C17 1.340(9) .
N3 C21 1.357(8) .
N4 C33 1.324(10) .
N4 C32 1.358(10) .
N5 C26 1.327(9) .
N5 C27 1.367(10) .
N5 Zn4 2.022(6) 1_756
N6 C22 1.361(8) .
N6 C29 1.374(8) .
N6 H6A 0.8600 .
N7 C22 1.291(8) .
N7 C23 1.374(8) .
N7 H7B 0.8600 .
N8 C35 1.309(9) .
N8 C39 1.330(9) .
N9 C50 1.315(9) .
N9 C51 1.339(10) .
N10 C44 1.312(11) .
N10 C45 1.340(10) .
N10 Zn5 2.118(6) 1_545
N11 C40 1.298(8) .
N11 C47 1.390(8) .
N11 H11B 0.8600 .
N12 C40 1.359(8) .
N12 C41 1.363(8) .
N12 H12A 0.8600 .
N13 C58 1.497(13) .
N14 C66 1.424(11) .
C1 C2 1.507(11) .
C2 C7 1.351(10) .
C2 C3 1.409(10) .
C3 C4 1.387(10) .
C3 H3A 0.9300 .
C4 C5 1.365(11) .
C4 C8 1.533(11) .
C5 C6 1.350(11) .
C5 H5A 0.9300 .
C6 C7 1.379(10) .
C7 H7A 0.9300 .
C9 C10 1.531(11) .
C10 C15 1.381(11) .
C10 C11 1.395(9) .
C11 C12 1.369(10) .
C11 H11A 0.9300 .
C12 C13 1.416(12) .
C12 C16 1.484(10) .
C13 C14 1.399(13) .
C13 H13A 0.9300 .
C14 C15 1.315(13) .
C15 H15A 0.9300 .
C17 C18 1.361(10) .
C17 H17A 0.9300 .
C18 C19 1.376(10) .
C18 H18A 0.9300 .
C19 C20 1.392(9) .
C19 C22 1.479(9) .
C20 C21 1.352(9) .
C20 H20A 0.9300 .
C21 H21A 0.9300 .
C23 C29 1.382(9) .
C23 C24 1.474(10) .
C24 C25 1.372(10) .
C24 C28 1.385(10) .
C25 C26 1.363(10) .
C25 H25A 0.9300 .
C26 H26A 0.9300 .
C27 C28 1.380(10) .
C27 H27A 0.9300 .
C28 H28A 0.9300 .
C29 C30 1.478(9) .
C30 C34 1.344(10) .
C30 C31 1.407(10) .
C31 C32 1.366(10) .
C31 H31A 0.9300 .
C32 H32A 0.9300 .
C33 C34 1.333(10) .
C33 H33A 0.9300 .
C34 H34A 0.9300 .
C35 C36 1.386(10) .
C35 H35A 0.9300 .
C36 C37 1.394(10) .
C36 H36A 0.9300 .
C37 C38 1.389(10) .
C37 C40 1.432(9) .
C38 C39 1.361(10) .
C38 H38A 0.9300 .
C39 H39A 0.9300 .
C41 C47 1.380(9) .
C41 C42 1.474(10) .
C42 C46 1.351(10) .
C42 C43 1.431(10) .
C43 C44 1.395(11) .
C43 H43A 0.9300 .
C44 H44A 0.9300 .
C45 C46 1.380(10) .
C45 H45A 0.9300 .
C46 H46A 0.9300 .
C47 C48 1.447(9) .
C48 C49 1.365(9) .
C48 C52 1.400(10) .
C49 C50 1.393(10) .
C49 H49A 0.9300 .
C50 H50A 0.9300 .
C51 C52 1.402(10) .
C51 H51A 0.9300 .
C52 H52A 0.9300 .
C53 C54 1.546(13) .
C54 C59 1.347(12) .
C54 C55 1.384(12) .
C55 C56 1.347(13) .
C55 H55A 0.9300 .
C56 C57 1.357(13) .
C56 C60 1.532(16) .
C57 C58 1.421(13) .
C57 H57A 0.9300 .
C58 C59 1.342(12) .
C59 H59A 0.9300 .
C61 C62 1.491(11) .
C62 C63 1.394(11) .
C62 C67 1.421(11) .
C63 C64 1.371(10) .
C63 H63A 0.9300 .
C64 C65 1.398(11) .
C64 C68 1.496(11) .
C65 C66 1.392(11) .
C65 H65A 0.9300 .
C66 C67 1.370(11) .
C67 H67A 0.9300 .
C69 H69A 0.9300 .
C70 H70A 0.9300 .
C71 H71A 0.9300 .
C72 H72A 0.9300 .

loop_
_geom_torsion_atom_site_label_1
_geom_torsion_atom_site_label_2
_geom_torsion_atom_site_label_3
_geom_torsion_atom_site_label_4
_geom_torsion
_geom_torsion_site_symmetry_1
O7 Zn1 O1 C1 -48.5(6) .
O1W Zn1 O1 C1 83.0(5) .
N3 Zn1 O1 C1 -173.2(5) .
O27 Zn4 O3 C8 -101.0(8) .
N5 Zn4 O3 C8 11.6(9) 1_354
O16 Zn4 O3 C8 131.6(8) 1_354
O1 Zn1 O7 C9 -38.7(7) .
O1W Zn1 O7 C9 -170.4(5) .
N3 Zn1 O7 C9 84.3(5) .
O22 Zn2 O9 C16 36.0(6) 1_354
O2W Zn2 O9 C16 164.0(5) .
N8 Zn2 O9 C16 -87.1(5) .
O19 Zn3 O13 C53 62.5(7) .
O25 Zn3 O13 C53 167.1(6) .
N9 Zn3 O13 C53 -90.9(7) .
O13 Zn3 O19 C61 -157.1(6) .
O25 Zn3 O19 C61 98.0(6) .
N9 Zn3 O19 C61 -16.9(8) .
O13 Zn3 O25 C69 -62.3(8) .
O19 Zn3 O25 C69 50.0(8) .
N9 Zn3 O25 C69 -168.5(8) .
O3 Zn4 O27 C70 -33.3(11) .
N5 Zn4 O27 C70 -167.2(10) 1_354
O16 Zn4 O27 C70 77.7(11) 1_354
O31 Zn5 O29 C71 173.9(11) .
N4 Zn5 O29 C71 -39.0(12) .
N10 Zn5 O29 C71 66.6(12) 1_565
O29 Zn5 O31 C72 15.3(11) .
N4 Zn5 O31 C72 -135.7(10) .
N10 Zn5 O31 C72 122.5(10) 1_565
O1 Zn1 N3 C17 166.8(6) .
O7 Zn1 N3 C17 24.4(7) .
O1W Zn1 N3 C17 -84.7(6) .
O1 Zn1 N3 C21 -21.5(6) .
O7 Zn1 N3 C21 -163.9(6) .
O1W Zn1 N3 C21 87.0(6) .
O31 Zn5 N4 C33 179.7(6) .
O29 Zn5 N4 C33 29.5(8) .
N10 Zn5 N4 C33 -77.1(7) 1_565
O31 Zn5 N4 C32 16.4(7) .
O29 Zn5 N4 C32 -133.8(6) .
N10 Zn5 N4 C32 119.6(6) 1_565
O22 Zn2 N8 C35 24.3(7) 1_354
O9 Zn2 N8 C35 164.6(6) .
O2W Zn2 N8 C35 -83.5(6) .
O22 Zn2 N8 C39 -166.5(6) 1_354
O9 Zn2 N8 C39 -26.1(7) .
O2W Zn2 N8 C39 85.8(7) .
O13 Zn3 N9 C50 165.3(7) .
O19 Zn3 N9 C50 23.8(9) .
O25 Zn3 N9 C50 -91.5(7) .
O13 Zn3 N9 C51 -20.5(7) .
O19 Zn3 N9 C51 -162.0(6) .
O25 Zn3 N9 C51 82.7(6) .
Zn1 O1 C1 O2 -1.2(10) .
Zn1 O1 C1 C2 178.7(5) .
O2 C1 C2 C7 178.2(8) .
O1 C1 C2 C7 -1.7(11) .
O2 C1 C2 C3 1.8(11) .
O1 C1 C2 C3 -178.0(7) .
C7 C2 C3 C4 2.3(11) .
C1 C2 C3 C4 178.8(7) .
C2 C3 C4 C5 -1.1(12) .
C2 C3 C4 C8 176.2(7) .
C3 C4 C5 C6 -2.7(13) .
C8 C4 C5 C6 -179.9(7) .
C4 C5 C6 C7 5.3(13) .
C4 C5 C6 N1 -177.7(8) .
O6 N1 C6 C5 178.6(10) .
O5 N1 C6 C5 0.1(15) .
O6 N1 C6 C7 -4.3(14) .
O5 N1 C6 C7 177.3(10) .
C3 C2 C7 C6 0.1(11) .
C1 C2 C7 C6 -176.2(7) .
C5 C6 C7 C2 -4.1(13) .
N1 C6 C7 C2 178.9(8) .
Zn4 O3 C8 O4 -7.2(13) .
Zn4 O3 C8 C4 169.5(5) .
C5 C4 C8 O3 -173.1(8) .
C3 C4 C8 O3 9.7(11) .
C5 C4 C8 O4 3.9(12) .
C3 C4 C8 O4 -173.4(8) .
Zn1 O7 C9 O8 -6.7(10) .
Zn1 O7 C9 C10 173.3(5) .
O8 C9 C10 C15 9.4(11) .
O7 C9 C10 C15 -170.6(7) .
O8 C9 C10 C11 -173.8(7) .
O7 C9 C10 C11 6.2(10) .
C15 C10 C11 C12 -4.1(11) .
C9 C10 C11 C12 179.1(7) .
C10 C11 C12 C13 2.3(11) .
C10 C11 C12 C16 -179.9(7) .
C11 C12 C13 C14 -0.2(11) .
C16 C12 C13 C14 -178.1(7) .
C12 C13 C14 C15 -0.2(14) .
C12 C13 C14 N2 177.8(8) .
O12 N2 C14 C15 -3.7(16) .
O11 N2 C14 C15 -178.4(12) .
O12 N2 C14 C13 178.2(11) .
O11 N2 C14 C13 3.5(16) .
C13 C14 C15 C10 -1.5(15) .
N2 C14 C15 C10 -179.5(8) .
C11 C10 C15 C14 3.5(13) .
C9 C10 C15 C14 -179.8(8) .
Zn2 O9 C16 O10 13.2(9) .
Zn2 O9 C16 C12 -166.3(5) .
C11 C12 C16 O10 -177.4(7) .
C13 C12 C16 O10 0.5(11) .
C11 C12 C16 O9 2.1(11) .
C13 C12 C16 O9 180.0(7) .
C21 N3 C17 C18 -3.0(12) .
Zn1 N3 C17 C18 169.1(6) .
N3 C17 C18 C19 1.6(12) .
C17 C18 C19 C20 1.1(11) .
C17 C18 C19 C22 -173.5(7) .
C18 C19 C20 C21 -2.4(11) .
C22 C19 C20 C21 172.0(7) .
C19 C20 C21 N3 1.0(11) .
C17 N3 C21 C20 1.6(11) .
Zn1 N3 C21 C20 -170.3(6) .
C23 N7 C22 N6 0.5(8) .
C23 N7 C22 C19 175.9(7) .
C29 N6 C22 N7 1.5(8) .
C29 N6 C22 C19 -174.0(7) .
C18 C19 C22 N7 14.2(11) .
C20 C19 C22 N7 -160.2(7) .
C18 C19 C22 N6 -171.0(7) .
C20 C19 C22 N6 14.6(11) .
C22 N7 C23 C29 -2.4(8) .
C22 N7 C23 C24 177.7(6) .
N7 C23 C24 C25 8.9(11) .
C29 C23 C24 C25 -171.0(8) .
N7 C23 C24 C28 -162.8(7) .
C29 C23 C24 C28 17.2(12) .
C28 C24 C25 C26 -2.7(11) .
C23 C24 C25 C26 -174.8(7) .
C27 N5 C26 C25 2.0(12) .
Zn4 N5 C26 C25 174.1(6) 1_756
C24 C25 C26 N5 0.2(12) .
C26 N5 C27 C28 -1.7(12) .
Zn4 N5 C27 C28 -173.5(6) 1_756
N5 C27 C28 C24 -0.8(13) .
C25 C24 C28 C27 2.9(11) .
C23 C24 C28 C27 175.0(7) .
C22 N6 C29 C23 -2.8(8) .
C22 N6 C29 C30 177.7(7) .
N7 C23 C29 N6 3.2(8) .
C24 C23 C29 N6 -176.8(7) .
N7 C23 C29 C30 -177.5(8) .
C24 C23 C29 C30 2.5(15) .
N6 C29 C30 C34 57.5(11) .
C23 C29 C30 C34 -121.7(10) .
N6 C29 C30 C31 -124.2(8) .
C23 C29 C30 C31 56.6(12) .
C34 C30 C31 C32 4.4(12) .
C29 C30 C31 C32 -174.1(7) .
C33 N4 C32 C31 -3.3(12) .
Zn5 N4 C32 C31 161.7(7) .
C30 C31 C32 N4 -0.4(13) .
C32 N4 C33 C34 3.3(13) .
Zn5 N4 C33 C34 -160.3(7) .
N4 C33 C34 C30 0.7(14) .
C31 C30 C34 C33 -4.5(12) .
C29 C30 C34 C33 173.8(7) .
C39 N8 C35 C36 0.1(12) .
Zn2 N8 C35 C36 169.6(6) .
N8 C35 C36 C37 -3.1(12) .
C35 C36 C37 C38 3.8(11) .
C35 C36 C37 C40 -169.8(7) .
C36 C37 C38 C39 -1.9(11) .
C40 C37 C38 C39 172.0(7) .
C35 N8 C39 C38 2.1(12) .
Zn2 N8 C39 C38 -167.5(6) .
C37 C38 C39 N8 -1.1(13) .
C47 N11 C40 N12 1.4(8) .
C47 N11 C40 C37 -175.0(7) .
C41 N12 C40 N11 -0.6(8) .
C41 N12 C40 C37 176.0(7) .
C38 C37 C40 N11 -17.0(12) .
C36 C37 C40 N11 156.4(8) .
C38 C37 C40 N12 167.0(7) .
C36 C37 C40 N12 -19.6(11) .
C40 N12 C41 C47 -0.4(7) .
C40 N12 C41 C42 -174.9(6) .
N12 C41 C42 C46 125.9(8) .
C47 C41 C42 C46 -46.9(12) .
N12 C41 C42 C43 -57.0(10) .
C47 C41 C42 C43 130.2(8) .
C46 C42 C43 C44 1.7(11) .
C41 C42 C43 C44 -175.6(7) .
C45 N10 C44 C43 -0.9(14) .
Zn5 N10 C44 C43 169.4(7) 1_545
C42 C43 C44 N10 -1.2(14) .
C44 N10 C45 C46 2.6(13) .
Zn5 N10 C45 C46 -167.8(6) 1_545
C43 C42 C46 C45 -0.1(12) .
C41 C42 C46 C45 177.1(8) .
N10 C45 C46 C42 -2.2(13) .
N12 C41 C47 N11 1.3(7) .
C42 C41 C47 N11 174.7(7) .
N12 C41 C47 C48 171.7(7) .
C42 C41 C47 C48 -14.8(13) .
C40 N11 C47 C41 -1.7(8) .
C40 N11 C47 C48 -173.1(6) .
C41 C47 C48 C49 -5.6(13) .
N11 C47 C48 C49 163.7(7) .
C41 C47 C48 C52 176.4(8) .
N11 C47 C48 C52 -14.3(10) .
C52 C48 C49 C50 1.4(12) .
C47 C48 C49 C50 -176.6(7) .
C51 N9 C50 C49 0.0(12) .
Zn3 N9 C50 C49 174.2(6) .
C48 C49 C50 N9 -0.9(12) .
C50 N9 C51 C52 0.3(12) .
Zn3 N9 C51 C52 -174.3(6) .
C49 C48 C52 C51 -1.0(12) .
C47 C48 C52 C51 177.1(7) .
N9 C51 C52 C48 0.2(13) .
Zn3 O13 C53 O14 10.2(13) .
Zn3 O13 C53 C54 -167.4(5) .
O14 C53 C54 C59 -19.9(14) .
O13 C53 C54 C59 157.8(8) .
O14 C53 C54 C55 162.9(9) .
O13 C53 C54 C55 -19.4(12) .
C59 C54 C55 C56 -3.9(13) .
C53 C54 C55 C56 173.4(8) .
C54 C55 C56 C57 3.7(13) .
C54 C55 C56 C60 -168.7(9) .
C55 C56 C57 C58 -1.8(13) .
C60 C56 C57 C58 170.2(9) .
C56 C57 C58 C59 -0.1(14) .
C56 C57 C58 N13 -176.2(8) .
O18 N13 C58 C59 -9.0(15) .
O17 N13 C58 C59 171.8(10) .
O18 N13 C58 C57 167.2(11) .
O17 N13 C58 C57 -11.9(13) .
C57 C58 C59 C54 -0.1(14) .
N13 C58 C59 C54 176.0(8) .
C55 C54 C59 C58 2.0(13) .
C53 C54 C59 C58 -175.2(8) .
Zn4 O16 C60 O15 29.1(18) 1_756
Zn4 O16 C60 C56 -160.6(7) 1_756
C55 C56 C60 O16 166.6(10) .
C57 C56 C60 O16 -5.7(16) .
C55 C56 C60 O15 -21.8(14) .
C57 C56 C60 O15 166.0(10) .
Zn3 O19 C61 O20 7.1(11) .
Zn3 O19 C61 C62 -172.9(5) .
O20 C61 C62 C63 178.0(8) .
O19 C61 C62 C63 -1.9(11) .
O20 C61 C62 C67 -5.4(12) .
O19 C61 C62 C67 174.7(7) .
C67 C62 C63 C64 2.0(11) .
C61 C62 C63 C64 178.6(7) .
C62 C63 C64 C65 0.8(11) .
C62 C63 C64 C68 179.0(7) .
C63 C64 C65 C66 -2.7(11) .
C68 C64 C65 C66 179.1(7) .
C64 C65 C66 C67 1.8(12) .
C64 C65 C66 N14 -175.2(8) .
O24 N14 C66 C67 -5.4(14) .
O23 N14 C66 C67 173.1(9) .
O24 N14 C66 C65 171.8(9) .
O23 N14 C66 C65 -9.7(14) .
C65 C66 C67 C62 1.0(12) .
N14 C66 C67 C62 178.0(8) .
C63 C62 C67 C66 -2.8(11) .
C61 C62 C67 C66 -179.6(7) .
Zn2 O22 C68 O21 3.4(10) 1_756
Zn2 O22 C68 C64 -175.8(5) 1_756
C63 C64 C68 O21 0.4(12) .
C65 C64 C68 O21 178.6(8) .
C63 C64 C68 O22 179.6(7) .
C65 C64 C68 O22 -2.2(11) .
Zn3 O25 C69 O26 168.4(10) .
Zn4 O27 C70 O28 169.0(9) .
Zn5 O29 C71 O30 10(2) .
Zn5 O31 C72 O32 3(2) .

loop_
_platon_squeeze_void_nr
_platon_squeeze_void_average_x
_platon_squeeze_void_average_y
_platon_squeeze_void_average_z
_platon_squeeze_void_volume
_platon_squeeze_void_count_electrons
1 0.404 0.613 0.526 253.2 42.9
2 0.596 0.113 0.474 253.1 43.0
